data_1540394
loop_
_publ_author_name
'Mlate\<cek, Martin'
'Dost\'al, Libor'
'R\%u\<zi\<ckov\'a, Zde\<nka'
'Honz\'i\<cek, Jan'
'Holubov\'a, Jana'
'Erben, Milan'

_publ_section_title
;
 The first scorpionate ligand based on diazaphosphole.
;
_journal_issue 46
_journal_name_full 'Dalton transactions (Cambridge, England : 2003)'
_journal_page_first 20242
_journal_page_last 20253
_journal_paper_doi 10.1039/c5dt03589a
_journal_volume 44
_journal_year 2015
_chemical_formula_moiety 'C17 H16 B Mo N6 O2 P3'
_chemical_formula_sum 'C17 H16 B Mo N6 O2 P3'
_chemical_formula_weight 536.02
_chemical_name_systematic
; 
 ? 
;
_space_group_IT_number 2
_symmetry_cell_setting triclinic
_symmetry_space_group_name_Hall '-P 1'
_symmetry_space_group_name_H-M 'P -1'
_atom_sites_solution_hydrogens geom
_atom_sites_solution_primary direct
_atom_sites_solution_secondary difmap
_audit_creation_method SHELXL-97
_audit_update_record
;
2015-06-15 deposited with the CCDC.
2015-10-20 downloaded from the CCDC.
;
_cell_angle_alpha 104.609(4)
_cell_angle_beta 96.252(7)
_cell_angle_gamma 107.110(3)
_cell_formula_units_Z 2
_cell_length_a 8.7379(7)
_cell_length_b 9.9570(3)
_cell_length_c 13.2391(9)
_cell_measurement_reflns_used 22540
_cell_measurement_temperature 150(1)
_cell_measurement_theta_max 27.5
_cell_measurement_theta_min 1
_cell_volume 1044.19(12)
_computing_cell_refinement 'COLLECT and DENZO'
_computing_data_collection 'COLLECT (Hooft, 1998) and DENZO (Otwinowski & Minor, 1997)'
_computing_data_reduction 'COLLECT and DENZO'
_computing_molecular_graphics 'PLATON (Spek, 2003)'
_computing_publication_material 'SHELXL-97 (Sheldrick, 2008)'
_computing_structure_refinement 'SHELXL-97 (Sheldrick, 2008)'
_computing_structure_solution 'SIR92 (Altomare et al., 1994)'
_diffrn_ambient_temperature 150(1)
_diffrn_detector_area_resol_mean 9.091
_diffrn_measured_fraction_theta_full 0.994
_diffrn_measured_fraction_theta_max 0.994
_diffrn_measurement_device_type 'Bruker Nonius KappaCCD area detector'
_diffrn_measurement_method '\f and \w scans to fill the Ewald sphere'
_diffrn_radiation_monochromator graphite
_diffrn_radiation_source 'fine-focus sealed tube'
_diffrn_radiation_type MoK\a
_diffrn_radiation_wavelength 0.71073
_diffrn_reflns_av_R_equivalents 0.0339
_diffrn_reflns_av_sigmaI/netI 0.0206
_diffrn_reflns_limit_h_max 11
_diffrn_reflns_limit_h_min -11
_diffrn_reflns_limit_k_max 12
_diffrn_reflns_limit_k_min -12
_diffrn_reflns_limit_l_max 17
_diffrn_reflns_limit_l_min -17
_diffrn_reflns_number 22413
_diffrn_reflns_theta_full 27.50
_diffrn_reflns_theta_max 27.50
_diffrn_reflns_theta_min 3.09
_diffrn_standards_number 0
_exptl_absorpt_coefficient_mu 0.886
_exptl_absorpt_correction_T_max 0.927
_exptl_absorpt_correction_T_min 0.820
_exptl_absorpt_correction_type integration
_exptl_absorpt_process_details
;
Gaussian integration (Coppens, 1970)
;
_exptl_crystal_colour yellow
_exptl_crystal_density_diffrn 1.705
_exptl_crystal_density_method 'not measured'
_exptl_crystal_description block
_exptl_crystal_F_000 536
_exptl_crystal_size_max 0.45
_exptl_crystal_size_mid 0.21
_exptl_crystal_size_min 0.09
_refine_diff_density_max 0.603
_refine_diff_density_min -0.614
_refine_diff_density_rms 0.069
_refine_ls_extinction_method none
_refine_ls_goodness_of_fit_ref 1.095
_refine_ls_hydrogen_treatment constr
_refine_ls_matrix_type full
_refine_ls_number_parameters 271
_refine_ls_number_reflns 4771
_refine_ls_number_restraints 0
_refine_ls_restrained_S_all 1.095
_refine_ls_R_factor_all 0.0255
_refine_ls_R_factor_gt 0.0221
_refine_ls_shift/su_max 0.002
_refine_ls_shift/su_mean 0.000
_refine_ls_structure_factor_coef Fsqd
_refine_ls_weighting_details 'calc w=1/[\s^2^(Fo^2^)+(0.0222P)^2^+0.9353P] where P=(Fo^2^+2Fc^2^)/3'
_refine_ls_weighting_scheme calc
_refine_ls_wR_factor_gt 0.0538
_refine_ls_wR_factor_ref 0.0565
_reflns_number_gt 4429
_reflns_number_total 4771
_reflns_threshold_expression >2sigma(I)
_cod_data_source_file c5dt03589a1.cif
_cod_data_source_block shelxl
_cod_depositor_comments 'Adding full bibliography for 1540394--1540403.cif.'
_cod_database_code 1540394

loop_
_symmetry_equiv_pos_as_xyz
'x, y, z'
'-x, -y, -z'

loop_
_atom_site_label
_atom_site_type_symbol
_atom_site_fract_x
_atom_site_fract_y
_atom_site_fract_z
_atom_site_U_iso_or_equiv
_atom_site_adp_type
_atom_site_occupancy
_atom_site_symmetry_multiplicity
_atom_site_calc_flag
_atom_site_refinement_flags
Mo1 Mo 0.835636(17) -0.177224(15) 0.159370(11) 0.01347(5) Uani 1 1 d .
P3 P 0.75171(6) 0.03268(6) 0.50525(4) 0.02337(11) Uani 1 1 d .
P2 P 0.69395(6) 0.22741(5) 0.09058(4) 0.02170(11) Uani 1 1 d .
P1 P 1.42600(6) 0.03490(6) 0.24805(4) 0.02239(11) Uani 1 1 d .
N6 N 0.92988(18) 0.10044(15) 0.36908(11) 0.0148(3) Uani 1 1 d .
N1 N 1.10564(18) -0.05057(16) 0.21273(12) 0.0170(3) Uani 1 1 d .
O1 O 0.46004(17) -0.32368(16) 0.12596(12) 0.0286(3) Uani 1 1 d .
N5 N 0.84306(18) -0.04595(15) 0.32378(11) 0.0151(3) Uani 1 1 d .
C16 C 0.5989(2) -0.26633(19) 0.13577(14) 0.0191(4) Uani 1 1 d .
N2 N 1.15904(18) 0.09632(16) 0.26496(12) 0.0153(3) Uani 1 1 d .
N4 N 0.91323(17) 0.17140(15) 0.20526(11) 0.0147(3) Uani 1 1 d .
C17 C 0.8174(3) -0.3340(2) 0.22457(16) 0.0236(4) Uani 1 1 d .
C9 C 0.8914(2) 0.1572(2) 0.46199(14) 0.0200(4) Uani 1 1 d .
H9 H 0.9364 0.2566 0.5003 0.024 Uiso 1 1 d R
C12 C 1.3214(2) 0.5447(2) 0.52374(16) 0.0243(4) Uani 1 1 d .
H12 H 1.3590 0.5755 0.5970 0.029 Uiso 1 1 d R
C13 C 1.3686(2) 0.6412(2) 0.46525(17) 0.0240(4) Uani 1 1 d .
H13 H 1.4379 0.7373 0.4988 0.029 Uiso 1 1 d R
C7 C 0.8535(2) 0.27853(19) 0.19623(15) 0.0184(3) Uani 1 1 d .
H7 H 0.8953 0.3732 0.2436 0.022 Uiso 1 1 d R
N3 N 0.82903(17) 0.03849(15) 0.13092(11) 0.0149(3) Uani 1 1 d .
C4 C 1.2321(2) -0.0966(2) 0.19932(15) 0.0209(4) Uani 1 1 d .
H4 H 1.2178 -0.1947 0.1654 0.025 Uiso 1 1 d R
C11 C 1.2168(2) 0.4014(2) 0.47343(15) 0.0204(4) Uani 1 1 d .
H11 H 1.1899 0.3367 0.5136 0.024 Uiso 1 1 d R
C5 C 1.3230(2) 0.1560(2) 0.28754(15) 0.0198(4) Uani 1 1 d .
H5 H 1.3765 0.2558 0.3219 0.024 Uiso 1 1 d R
C2 C 0.8985(3) -0.2731(2) 0.00526(15) 0.0251(4) Uani 1 1 d .
H2 H 0.9905 -0.2123 -0.0100 0.030 Uiso 1 1 d R
O2 O 0.7973(2) -0.42462(17) 0.26657(13) 0.0397(4) Uani 1 1 d .
C6 C 0.7132(2) 0.0535(2) 0.06530(15) 0.0188(3) Uani 1 1 d .
H6 H 0.6453 -0.0253 0.0085 0.023 Uiso 1 1 d R
C8 C 0.7472(2) -0.0954(2) 0.38729(14) 0.0182(3) Uani 1 1 d .
H8 H 0.6813 -0.1935 0.3695 0.022 Uiso 1 1 d R
B1 B 1.0404(2) 0.1827(2) 0.30229(15) 0.0146(4) Uani 1 1 d .
C1 C 0.9080(3) -0.3728(2) 0.06223(16) 0.0265(4) Uani 1 1 d .
H1A H 0.8137 -0.4321 0.0763 0.032 Uiso 1 1 d R
H1B H 1.0090 -0.3793 0.0860 0.032 Uiso 1 1 d R
C14 C 1.3122(2) 0.5934(2) 0.35646(17) 0.0246(4) Uani 1 1 d .
H14 H 1.3452 0.6571 0.3162 0.030 Uiso 1 1 d R
C10 C 1.1517(2) 0.35118(19) 0.36447(14) 0.0171(3) Uani 1 1 d .
C3 C 0.7420(3) -0.2714(2) -0.02720(15) 0.0272(4) Uani 1 1 d .
H3A H 0.6524 -0.3335 -0.0107 0.033 Uiso 1 1 d R
H3B H 0.7273 -0.2079 -0.0653 0.033 Uiso 1 1 d R
C15 C 1.2057(2) 0.4508(2) 0.30676(15) 0.0209(4) Uani 1 1 d .
H15 H 1.1697 0.4203 0.2333 0.025 Uiso 1 1 d R

loop_
_atom_site_aniso_label
_atom_site_aniso_U_11
_atom_site_aniso_U_22
_atom_site_aniso_U_33
_atom_site_aniso_U_23
_atom_site_aniso_U_13
_atom_site_aniso_U_12
Mo1 0.01575(8) 0.01061(7) 0.01373(8) 0.00250(5) 0.00383(5) 0.00462(5)
P3 0.0271(3) 0.0243(2) 0.0187(2) 0.00489(19) 0.01124(19) 0.0074(2)
P2 0.0185(2) 0.0201(2) 0.0278(3) 0.01049(19) -0.00033(19) 0.00713(18)
P1 0.0161(2) 0.0304(3) 0.0234(2) 0.0086(2) 0.00590(18) 0.01057(19)
N6 0.0170(7) 0.0126(7) 0.0146(7) 0.0027(5) 0.0027(6) 0.0059(5)
N1 0.0173(7) 0.0167(7) 0.0166(7) 0.0024(6) 0.0044(6) 0.0070(6)
O1 0.0190(7) 0.0296(7) 0.0327(8) 0.0094(6) 0.0045(6) 0.0016(6)
N5 0.0171(7) 0.0128(7) 0.0154(7) 0.0041(5) 0.0035(6) 0.0051(5)
C16 0.0249(9) 0.0153(8) 0.0174(8) 0.0042(6) 0.0050(7) 0.0075(7)
N2 0.0151(7) 0.0149(7) 0.0155(7) 0.0040(5) 0.0027(5) 0.0051(5)
N4 0.0159(7) 0.0117(6) 0.0154(7) 0.0032(5) 0.0017(6) 0.0041(5)
C17 0.0329(10) 0.0176(9) 0.0222(9) 0.0024(7) 0.0085(8) 0.0133(8)
C9 0.0210(9) 0.0196(8) 0.0169(9) 0.0010(7) 0.0049(7) 0.0068(7)
C12 0.0218(9) 0.0233(9) 0.0191(9) -0.0001(7) -0.0004(7) 0.0021(7)
C13 0.0201(9) 0.0137(8) 0.0309(10) 0.0008(7) 0.0011(8) 0.0017(7)
C7 0.0192(8) 0.0153(8) 0.0217(9) 0.0061(7) 0.0041(7) 0.0066(7)
N3 0.0151(7) 0.0124(7) 0.0148(7) 0.0030(5) 0.0019(5) 0.0022(5)
C4 0.0200(9) 0.0231(9) 0.0205(9) 0.0035(7) 0.0052(7) 0.0106(7)
C11 0.0193(9) 0.0189(9) 0.0194(9) 0.0053(7) 0.0009(7) 0.0026(7)
C5 0.0160(8) 0.0203(9) 0.0219(9) 0.0068(7) 0.0021(7) 0.0046(7)
C2 0.0299(10) 0.0205(9) 0.0200(9) -0.0009(7) 0.0113(8) 0.0051(8)
O2 0.0735(12) 0.0243(8) 0.0368(9) 0.0176(7) 0.0232(9) 0.0274(8)
C6 0.0172(8) 0.0190(8) 0.0189(9) 0.0062(7) 0.0005(7) 0.0046(7)
C8 0.0218(9) 0.0167(8) 0.0182(8) 0.0072(7) 0.0060(7) 0.0070(7)
B1 0.0155(9) 0.0128(8) 0.0146(9) 0.0029(7) 0.0022(7) 0.0046(7)
C1 0.0284(10) 0.0213(9) 0.0284(10) -0.0013(8) 0.0089(8) 0.0125(8)
C14 0.0234(9) 0.0182(9) 0.0308(10) 0.0107(8) 0.0040(8) 0.0026(7)
C10 0.0167(8) 0.0140(8) 0.0189(9) 0.0029(6) 0.0026(7) 0.0048(6)
C3 0.0360(11) 0.0255(10) 0.0161(9) 0.0009(7) 0.0042(8) 0.0095(8)
C15 0.0214(9) 0.0199(9) 0.0181(9) 0.0046(7) 0.0019(7) 0.0039(7)

loop_
_atom_type_symbol
_atom_type_description
_atom_type_scat_dispersion_real
_atom_type_scat_dispersion_imag
_atom_type_scat_source
C C 0.0033 0.0016 'International Tables Vol C Tables 4.2.6.8 and 6.1.1.4'
H H 0.0000 0.0000 'International Tables Vol C Tables 4.2.6.8 and 6.1.1.4'
O O 0.0106 0.0060 'International Tables Vol C Tables 4.2.6.8 and 6.1.1.4'
N N 0.0061 0.0033 'International Tables Vol C Tables 4.2.6.8 and 6.1.1.4'
B B 0.0013 0.0007 'International Tables Vol C Tables 4.2.6.8 and 6.1.1.4'
P P 0.1023 0.0942 'International Tables Vol C Tables 4.2.6.8 and 6.1.1.4'
Mo Mo -1.6832 0.6857 'International Tables Vol C Tables 4.2.6.8 and 6.1.1.4'

loop_
_exptl_crystal_face_index_h
_exptl_crystal_face_index_k
_exptl_crystal_face_index_l
_exptl_crystal_face_perp_dist
0 0 1 0.042
0 0 -1 0.045
0 1 0 0.166
0 -1 0 0.110
-1 0 0 0.096
1 0 0 0.054

loop_
_geom_angle_atom_site_label_1
_geom_angle_atom_site_label_2
_geom_angle_atom_site_label_3
_geom_angle
C17 Mo1 C16 79.15(8)
C17 Mo1 N5 83.03(7)
C16 Mo1 N5 91.05(6)
C17 Mo1 C2 101.12(8)
C16 Mo1 C2 104.17(8)
N5 Mo1 C2 164.70(7)
C17 Mo1 N1 100.50(7)
C16 Mo1 N1 170.44(6)
N5 Mo1 N1 79.44(5)
C2 Mo1 N1 85.31(6)
C17 Mo1 N3 161.43(7)
C16 Mo1 N3 94.86(6)
N5 Mo1 N3 79.50(5)
C2 Mo1 N3 97.38(7)
N1 Mo1 N3 82.49(5)
C17 Mo1 C1 65.80(8)
C16 Mo1 C1 101.46(7)
N5 Mo1 C1 143.05(7)
C2 Mo1 C1 35.72(8)
N1 Mo1 C1 86.94(6)
N3 Mo1 C1 132.77(7)
C17 Mo1 C3 111.63(8)
C16 Mo1 C3 73.61(8)
N5 Mo1 C3 155.57(7)
C2 Mo1 C3 35.22(8)
N1 Mo1 C3 114.98(7)
N3 Mo1 C3 82.93(6)
C1 Mo1 C3 60.48(7)
C9 P3 C8 85.29(9)
C7 P2 C6 85.22(9)
C5 P1 C4 84.92(9)
C9 N6 N5 112.72(14)
C9 N6 B1 128.74(15)
N5 N6 B1 118.03(13)
C4 N1 N2 110.04(15)
C4 N1 Mo1 129.61(12)
N2 N1 Mo1 120.33(11)
C8 N5 N6 110.24(14)
C8 N5 Mo1 123.91(12)
N6 N5 Mo1 125.38(11)
O1 C16 Mo1 175.94(16)
C5 N2 N1 112.80(14)
C5 N2 B1 124.14(15)
N1 N2 B1 122.90(14)
C7 N4 N3 113.17(14)
C7 N4 B1 124.90(14)
N3 N4 B1 120.79(13)
O2 C17 Mo1 174.93(18)
N6 C9 P3 115.11(13)
N6 C9 H9 122.5
P3 C9 H9 122.4
C13 C12 C11 120.19(18)
C13 C12 H12 120.1
C11 C12 H12 119.7
C12 C13 C14 119.23(17)
C12 C13 H13 120.3
C14 C13 H13 120.4
N4 C7 P2 114.96(13)
N4 C7 H7 122.5
P2 C7 H7 122.5
C6 N3 N4 109.59(14)
C6 N3 Mo1 125.99(11)
N4 N3 Mo1 121.06(11)
N1 C4 P1 116.96(14)
N1 C4 H4 121.6
P1 C4 H4 121.5
C12 C11 C10 122.16(18)
C12 C11 H11 119.0
C10 C11 H11 118.9
N2 C5 P1 115.26(14)
N2 C5 H5 122.2
P1 C5 H5 122.5
C3 C2 C1 115.70(19)
C3 C2 Mo1 77.89(11)
C1 C2 Mo1 76.72(11)
C3 C2 H2 122.1
C1 C2 H2 122.2
Mo1 C2 H2 114.5
N3 C6 P2 116.97(13)
N3 C6 H6 121.6
P2 C6 H6 121.4
N5 C8 P3 116.56(13)
N5 C8 H8 121.7
P3 C8 H8 121.7
N4 B1 N6 102.67(13)
N4 B1 N2 110.84(14)
N6 B1 N2 108.64(13)
N4 B1 C10 111.94(14)
N6 B1 C10 115.30(14)
N2 B1 C10 107.40(14)
C2 C1 Mo1 67.56(10)
C2 C1 H1A 120.2
Mo1 C1 H1A 84.7
C2 C1 H1B 119.8
Mo1 C1 H1B 118.3
H1A C1 H1B 120.0
C13 C14 C15 120.38(18)
C13 C14 H14 119.8
C15 C14 H14 119.8
C11 C10 C15 116.17(16)
C11 C10 B1 123.34(16)
C15 C10 B1 119.97(16)
C2 C3 Mo1 66.88(11)
C2 C3 H3A 120.0
Mo1 C3 H3A 84.5
C2 C3 H3B 120.0
Mo1 C3 H3B 119.2
H3A C3 H3B 120.0
C14 C15 C10 121.77(17)
C14 C15 H15 119.1
C10 C15 H15 119.1

loop_
_geom_bond_atom_site_label_1
_geom_bond_atom_site_label_2
_geom_bond_distance
Mo1 C17 1.942(2)
Mo1 C16 1.9498(19)
Mo1 N5 2.2214(14)
Mo1 C2 2.2239(18)
Mo1 N1 2.2567(15)
Mo1 N3 2.2880(14)
Mo1 C1 2.3418(18)
Mo1 C3 2.3643(19)
P3 C9 1.7254(19)
P3 C8 1.7377(18)
P2 C7 1.7198(19)
P2 C6 1.7412(19)
P1 C5 1.7213(19)
P1 C4 1.741(2)
N6 C9 1.340(2)
N6 N5 1.3671(19)
N6 B1 1.572(2)
N1 C4 1.328(2)
N1 N2 1.361(2)
O1 C16 1.156(2)
N5 C8 1.331(2)
N2 C5 1.345(2)
N2 B1 1.575(2)
N4 C7 1.343(2)
N4 N3 1.3688(19)
N4 B1 1.562(2)
C17 O2 1.156(2)
C9 H9 0.9300
C12 C13 1.380(3)
C12 C11 1.392(3)
C12 H12 0.9300
C13 C14 1.380(3)
C13 H13 0.9300
C7 H7 0.9300
N3 C6 1.328(2)
C4 H4 0.9301
C11 C10 1.394(3)
C11 H11 0.9300
C5 H5 0.9300
C2 C3 1.395(3)
C2 C1 1.405(3)
C2 H2 0.9300
C6 H6 0.9299
C8 H8 0.9300
B1 C10 1.615(2)
C1 H1A 0.9300
C1 H1B 0.9300
C14 C15 1.390(3)
C14 H14 0.9301
C10 C15 1.406(3)
C3 H3A 0.9300
C3 H3B 0.9301
C15 H15 0.9300
